data_2240716
loop_
_publ_author_name
'\,Celikesir, Sevim T\"urktekin'
'\,Celik, \"Omer'
'Akko\,c, Senem'
'\.Ilhan, \.Ilhan \"Ozer'
'G\"ok, Yetkin'
'Akkurt, Mehmet'

_publ_section_title
;
 Crystal structure of
 1,3-bis(4-methylbenzyl)-1<i>H</i>-1,3-benzimidazol-3-ium bromide
 monohydrate
;
_journal_coeditor_code HB7325
_journal_issue 1
_journal_name_full 'Acta Crystallographica Section E'
_journal_page_first o10
_journal_page_last o11
_journal_paper_doi 10.1107/S2056989014025857
_journal_volume 71
_journal_year 2015
_chemical_formula_iupac 'C23 H23 N2 +, Br -, H2 O'
_chemical_formula_moiety 'C23 H23 N2 +, Br -, H2 O'
_chemical_formula_sum 'C23 H25 Br N2 O'
_chemical_formula_weight 425.35
_chemical_name_systematic
;
1,3-Bis(4-methylbenzyl)-1<i>H</i>-1,3-benzimidazol-3-ium bromide monohydrate
;
_space_group_IT_number 2
_symmetry_cell_setting triclinic
_symmetry_space_group_name_Hall '-P 1'
_symmetry_space_group_name_H-M 'P -1'
_cell_angle_alpha 76.405(2)
_cell_angle_beta 84.739(2)
_cell_angle_gamma 72.696(2)
_cell_formula_units_Z 2
_cell_length_a 9.3846(3)
_cell_length_b 9.7174(3)
_cell_length_c 12.5603(4)
_cell_measurement_reflns_used 7459
_cell_measurement_temperature 296(2)
_cell_measurement_theta_max 27.00
_cell_measurement_theta_min 2.27
_cell_volume 1062.65(6)
_computing_cell_refinement
;
SAINT (Bruker, 2007)
;
_computing_data_collection
;
APEX2 (Bruker, 2007)
;
_computing_data_reduction
;
SAINT (Bruker, 2007)
;
_computing_molecular_graphics
;
ORTEP-3 for Windows (Farrugia, 2012)
;
_computing_publication_material
;
PLATON (Spek, 2009)
;
_computing_structure_refinement
;
SHELXL2014 (Sheldrick, 2008)
;
_computing_structure_solution
;
SHELXS2014 (Sheldrick, 2008)
;
_diffrn_ambient_temperature 296(2)
_diffrn_measured_fraction_theta_full 0.999
_diffrn_measured_fraction_theta_max 1.000
_diffrn_measurement_device_type 'Bruker APEXII CCD'
_diffrn_measurement_method '\f and \w scans'
_diffrn_radiation_monochromator graphite
_diffrn_radiation_source 'sealed tube'
_diffrn_radiation_type MoK\a
_diffrn_radiation_wavelength 0.71073
_diffrn_reflns_av_R_equivalents 0.0345
_diffrn_reflns_limit_h_max 11
_diffrn_reflns_limit_h_min -11
_diffrn_reflns_limit_k_max 12
_diffrn_reflns_limit_k_min -12
_diffrn_reflns_limit_l_max 15
_diffrn_reflns_limit_l_min -15
_diffrn_reflns_number 22302
_diffrn_reflns_reduction_process
;
;
_diffrn_reflns_theta_full 25.24
_diffrn_reflns_theta_max 26.37
_diffrn_reflns_theta_min 1.67
_diffrn_standards_number 0
_exptl_absorpt_coefficient_mu 1.948
_exptl_absorpt_correction_type none
_exptl_crystal_colour colourless
_exptl_crystal_density_diffrn 1.329
_exptl_crystal_density_method 'Not Measured'
_exptl_crystal_description plane
_exptl_crystal_F_000 440
_exptl_crystal_size_max 0.15
_exptl_crystal_size_mid 0.10
_exptl_crystal_size_min 0.06
_refine_diff_density_max 1.151
_refine_diff_density_min -0.488
_refine_ls_extinction_method none
_refine_ls_goodness_of_fit_ref 1.062
_refine_ls_hydrogen_treatment mixed
_refine_ls_matrix_type full
_refine_ls_number_parameters 252
_refine_ls_number_reflns 4342
_refine_ls_number_restraints 2
_refine_ls_restrained_S_all 1.062
_refine_ls_R_factor_all 0.0687
_refine_ls_R_factor_gt 0.0475
_refine_ls_shift/su_max 0.000
_refine_ls_shift/su_mean 0.000
_refine_ls_structure_factor_coef Fsqd
_refine_ls_weighting_details 'w=1/[\s^2^(Fo^2^)+(0.0735P)^2^+0.2354P] where P=(Fo^2^+2Fc^2^)/3'
_refine_ls_weighting_scheme calc
_refine_ls_wR_factor_gt 0.1245
_refine_ls_wR_factor_ref 0.1349
_reflns_number_gt 3144
_reflns_number_total 4342
_reflns_threshold_expression I>2\s(I)
_cod_data_source_file hb7325sup1.cif
_cod_data_source_block I
_cod_database_code 2240716

loop_
_symmetry_equiv_pos_site_id
_symmetry_equiv_pos_as_xyz
1 x,y,z
2 -x,-y,-z

loop_
_atom_site_aniso_label
_atom_site_aniso_U_11
_atom_site_aniso_U_22
_atom_site_aniso_U_33
_atom_site_aniso_U_12
_atom_site_aniso_U_13
_atom_site_aniso_U_23
Br1 0.0632(3) 0.0626(2) 0.1010(3) -0.0181(2) 0.0024(2) -0.0249(2)
N1 0.0516(14) 0.0507(14) 0.0456(13) -0.0114(11) 0.0027(10) -0.0053(11)
N2 0.0516(14) 0.0446(13) 0.0468(13) -0.0021(11) -0.0055(10) -0.0095(10)
C1 0.0533(16) 0.0431(14) 0.0398(14) -0.0032(13) -0.0048(12) -0.0097(12)
C2 0.0523(18) 0.0612(19) 0.0595(18) -0.0036(15) -0.0088(14) -0.0147(15)
C3 0.057(2) 0.075(2) 0.072(2) 0.0122(18) -0.0080(16) -0.0248(18)
C4 0.082(3) 0.0510(18) 0.067(2) 0.0066(18) -0.0042(18) -0.0176(16)
C5 0.076(2) 0.0452(16) 0.0528(18) -0.0091(15) -0.0026(15) -0.0087(13)
C6 0.0527(16) 0.0470(15) 0.0345(14) -0.0045(13) 0.0010(12) -0.0009(12)
C7 0.0515(17) 0.0480(16) 0.0491(16) -0.0014(13) 0.0014(13) -0.0071(13)
C8 0.0619(19) 0.0480(16) 0.069(2) -0.0058(14) -0.0113(15) -0.0205(15)
C9 0.0537(17) 0.0420(15) 0.069(2) -0.0103(13) -0.0042(14) -0.0187(14)
C10 0.0524(19) 0.074(2) 0.089(3) -0.0164(17) -0.0051(17) 0.010(2)
C11 0.073(2) 0.074(2) 0.079(2) -0.0242(19) -0.0078(19) 0.006(2)
C12 0.079(3) 0.058(2) 0.083(2) -0.0247(18) 0.017(2) -0.0174(18)
C13 0.072(3) 0.115(3) 0.111(3) -0.051(3) 0.018(2) -0.015(3)
C14 0.057(2) 0.092(3) 0.103(3) -0.027(2) -0.012(2) -0.017(2)
C15 0.140(4) 0.101(3) 0.096(3) -0.049(3) 0.037(3) -0.005(3)
C16 0.0608(19) 0.066(2) 0.060(2) -0.0262(16) 0.0099(15) -0.0038(16)
C17 0.0481(16) 0.0573(18) 0.0625(19) -0.0224(14) 0.0055(14) -0.0104(15)
C18 0.080(2) 0.060(2) 0.081(3) -0.0076(18) -0.0144(19) -0.0222(18)
C19 0.086(3) 0.095(3) 0.085(3) -0.017(2) -0.001(2) -0.045(2)
C20 0.068(2) 0.092(3) 0.065(2) -0.039(2) -0.0019(17) -0.011(2)
C21 0.084(3) 0.067(2) 0.081(3) -0.020(2) -0.017(2) 0.000(2)
C22 0.073(2) 0.064(2) 0.074(2) -0.0070(18) -0.0038(18) -0.0185(18)
C23 0.112(4) 0.165(5) 0.069(3) -0.072(3) -0.004(2) -0.012(3)
O1 0.102(2) 0.0815(19) 0.0707(17) -0.0267(15) -0.0048(14) -0.0135(14)

loop_
_atom_site_type_symbol
_atom_site_label
_atom_site_fract_x
_atom_site_fract_y
_atom_site_fract_z
_atom_site_U_iso_or_equiv
_atom_site_thermal_displace_type
_atom_site_calc_flag
_atom_site_refinement_flags
_atom_site_occupancy
Br Br1 0.15363(4) 0.70096(4) 0.47065(3) 0.0746(2) Uani d . 1.000
N N1 0.2897(3) 0.1364(3) 0.36229(18) 0.0512(8) Uani d . 1.000
N N2 0.4267(3) 0.2795(2) 0.37164(18) 0.0501(8) Uani d . 1.000
C C1 0.5241(3) 0.1441(3) 0.3623(2) 0.0474(8) Uani d . 1.000
C C2 0.6799(4) 0.0955(4) 0.3603(3) 0.0597(11) Uani d . 1.000
C C3 0.7420(4) -0.0495(4) 0.3526(3) 0.0730(12) Uani d . 1.000
C C4 0.6544(4) -0.1407(4) 0.3469(3) 0.0714(13) Uani d . 1.000
C C5 0.5022(4) -0.0930(3) 0.3487(2) 0.0601(10) Uani d . 1.000
C C6 0.4383(3) 0.0537(3) 0.3562(2) 0.0484(9) Uani d . 1.000
C C7 0.2888(3) 0.2699(3) 0.3712(2) 0.0532(9) Uani d . 1.000
C C8 0.4673(4) 0.4144(3) 0.3749(3) 0.0599(11) Uani d . 1.000
C C9 0.4849(3) 0.5039(3) 0.2621(3) 0.0543(10) Uani d . 1.000
C C10 0.3662(4) 0.5668(4) 0.1937(3) 0.0768(14) Uani d . 1.000
C C11 0.3829(5) 0.6477(4) 0.0897(3) 0.0781(12) Uani d . 1.000
C C12 0.5159(5) 0.6716(4) 0.0512(3) 0.0731(14) Uani d . 1.000
C C13 0.6324(5) 0.6105(6) 0.1209(4) 0.0969(17) Uani d . 1.000
C C14 0.6195(4) 0.5281(5) 0.2240(4) 0.0828(16) Uani d . 1.000
C C15 0.5316(6) 0.7626(6) -0.0641(4) 0.1146(19) Uani d . 1.000
C C16 0.1558(4) 0.0910(4) 0.3505(3) 0.0629(11) Uani d . 1.000
C C17 0.1196(3) 0.1227(3) 0.2314(3) 0.0552(10) Uani d . 1.000
C C18 0.1778(4) 0.0197(4) 0.1693(3) 0.0744(14) Uani d . 1.000
C C19 0.1519(5) 0.0524(5) 0.0591(3) 0.0863(17) Uani d . 1.000
C C20 0.0658(4) 0.1912(5) 0.0063(3) 0.0724(14) Uani d . 1.000
C C21 0.0054(5) 0.2899(4) 0.0696(3) 0.0795(16) Uani d . 1.000
C C22 0.0303(4) 0.2586(4) 0.1806(3) 0.0724(12) Uani d . 1.000
C C23 0.0438(6) 0.2267(7) -0.1146(3) 0.110(2) Uani d . 1.000
O O1 -0.0190(4) 0.5308(3) 0.3474(2) 0.0850(11) Uani d D 1.000
H H2 0.73790 0.15690 0.36400 0.0720 Uiso c RU 1.000
H H3 0.84540 -0.08750 0.35110 0.0880 Uiso c RU 1.000
H H4 0.70140 -0.23780 0.34160 0.0850 Uiso c RU 1.000
H H5 0.44440 -0.15460 0.34530 0.0720 Uiso c RU 1.000
H H7 0.20290 0.34660 0.37630 0.0640 Uiso c RU 1.000
H H8A 0.56020 0.38660 0.41330 0.0720 Uiso c RU 1.000
H H8B 0.39050 0.47440 0.41540 0.0720 Uiso c RU 1.000
H H10 0.27300 0.55480 0.21780 0.0920 Uiso c RU 1.000
H H11 0.30080 0.68710 0.04450 0.0940 Uiso c RU 1.000
H H13 0.72460 0.62560 0.09750 0.1160 Uiso c RU 1.000
H H14 0.70230 0.48810 0.26850 0.0990 Uiso c RU 1.000
H H15A 0.49850 0.86580 -0.06310 0.1710 Uiso c RU 1.000
H H15B 0.47190 0.74250 -0.11340 0.1710 Uiso c RU 1.000
H H15C 0.63430 0.73670 -0.08800 0.1710 Uiso c RU 1.000
H H16A 0.07180 0.14440 0.38980 0.0760 Uiso c RU 1.000
H H16B 0.17390 -0.01380 0.38180 0.0760 Uiso c RU 1.000
H H18 0.23590 -0.07390 0.20220 0.0890 Uiso c RU 1.000
H H19 0.19270 -0.01960 0.01880 0.1030 Uiso c RU 1.000
H H21 -0.05540 0.38250 0.03730 0.0950 Uiso c RU 1.000
H H22 -0.01330 0.32970 0.22130 0.0870 Uiso c RU 1.000
H H23A -0.02220 0.17570 -0.13060 0.1660 Uiso c RU 1.000
H H23B 0.13840 0.19600 -0.15140 0.1660 Uiso c RU 1.000
H H23C 0.00120 0.33120 -0.13950 0.1660 Uiso c RU 1.000
H H1W -0.069(5) 0.490(6) 0.395(4) 0.1280 Uiso d DU 1.000
H H2W 0.017(6) 0.582(5) 0.374(4) 0.1280 Uiso d DU 1.000

loop_
_atom_type_symbol
_atom_type_description
_atom_type_scat_dispersion_real
_atom_type_scat_dispersion_imag
_atom_type_scat_source
C C 0.0033 0.0016 ' International Tables Vol C Tables 4.2.6.8 and 6.1.1.4'
H H 0.0000 0.0000 ' International Tables Vol C Tables 4.2.6.8 and 6.1.1.4'
Br Br -0.2901 2.4595 ' International Tables Vol C Tables 4.2.6.8 and 6.1.1.4'
N N 0.0061 0.0033 ' International Tables Vol C Tables 4.2.6.8 and 6.1.1.4'
O O 0.0106 0.0060 ' International Tables Vol C Tables 4.2.6.8 and 6.1.1.4'

loop_
_geom_angle_atom_site_label_1
_geom_angle_atom_site_label_2
_geom_angle_atom_site_label_3
_geom_angle
_geom_angle_publ_flag
C6 N1 C7 107.4(3) no
C6 N1 C16 127.1(3) no
C7 N1 C16 125.2(3) no
C1 N2 C7 107.8(2) no
C1 N2 C8 126.7(3) no
C7 N2 C8 125.5(2) no
N2 C1 C2 130.8(3) no
N2 C1 C6 107.0(3) no
C2 C1 C6 122.3(3) no
C1 C2 C3 115.6(3) no
C2 C3 C4 121.9(4) no
C3 C4 C5 122.5(3) no
C4 C5 C6 116.1(3) no
N1 C6 C1 106.9(3) no
N1 C6 C5 131.3(3) no
C1 C6 C5 121.8(3) no
N1 C7 N2 110.9(3) no
N2 C8 C9 112.0(3) no
C8 C9 C10 121.0(3) no
C8 C9 C14 121.6(3) no
C10 C9 C14 117.4(4) no
C9 C10 C11 120.9(4) no
C10 C11 C12 122.0(4) no
C11 C12 C13 116.4(4) no
C11 C12 C15 121.1(4) no
C13 C12 C15 122.5(4) no
C12 C13 C14 122.8(4) no
C9 C14 C13 120.4(4) no
N1 C16 C17 110.1(3) no
C16 C17 C18 121.3(3) no
C16 C17 C22 120.8(3) no
C18 C17 C22 117.9(3) no
C17 C18 C19 121.0(4) no
C18 C19 C20 121.5(4) no
C19 C20 C21 116.7(3) no
C19 C20 C23 120.7(4) no
C21 C20 C23 122.7(4) no
C20 C21 C22 122.5(4) no
C17 C22 C21 120.4(3) no
C1 C2 H2 122.00 no
C3 C2 H2 122.00 no
C2 C3 H3 119.00 no
C4 C3 H3 119.00 no
C3 C4 H4 119.00 no
C5 C4 H4 119.00 no
C4 C5 H5 122.00 no
C6 C5 H5 122.00 no
N1 C7 H7 125.00 no
N2 C7 H7 125.00 no
N2 C8 H8A 109.00 no
N2 C8 H8B 109.00 no
C9 C8 H8A 109.00 no
C9 C8 H8B 109.00 no
H8A C8 H8B 108.00 no
C9 C10 H10 120.00 no
C11 C10 H10 120.00 no
C10 C11 H11 119.00 no
C12 C11 H11 119.00 no
C12 C13 H13 119.00 no
C14 C13 H13 119.00 no
C9 C14 H14 120.00 no
C13 C14 H14 120.00 no
C12 C15 H15A 109.00 no
C12 C15 H15B 109.00 no
C12 C15 H15C 109.00 no
H15A C15 H15B 110.00 no
H15A C15 H15C 109.00 no
H15B C15 H15C 110.00 no
N1 C16 H16A 110.00 no
N1 C16 H16B 110.00 no
C17 C16 H16A 110.00 no
C17 C16 H16B 110.00 no
H16A C16 H16B 108.00 no
C17 C18 H18 120.00 no
C19 C18 H18 119.00 no
C18 C19 H19 119.00 no
C20 C19 H19 119.00 no
C20 C21 H21 119.00 no
C22 C21 H21 119.00 no
C17 C22 H22 120.00 no
C21 C22 H22 120.00 no
C20 C23 H23A 110.00 no
C20 C23 H23B 109.00 no
C20 C23 H23C 109.00 no
H23A C23 H23B 109.00 no
H23A C23 H23C 109.00 no
H23B C23 H23C 109.00 no
H1W O1 H2W 109(5) no

loop_
_geom_bond_atom_site_label_1
_geom_bond_atom_site_label_2
_geom_bond_distance
_geom_bond_publ_flag
N1 C6 1.393(4) no
N1 C7 1.326(4) no
N1 C16 1.480(5) no
N2 C1 1.385(4) no
N2 C7 1.326(4) no
N2 C8 1.480(4) no
C1 C2 1.396(5) no
C1 C6 1.375(4) no
C2 C3 1.378(5) no
C3 C4 1.393(5) no
C4 C5 1.364(5) no
C5 C6 1.395(4) no
C8 C9 1.501(5) no
C9 C10 1.370(5) no
C9 C14 1.376(5) no
C10 C11 1.379(5) no
C11 C12 1.362(7) no
C12 C13 1.364(7) no
C12 C15 1.529(6) no
C13 C14 1.369(7) no
C16 C17 1.504(5) no
C17 C18 1.368(5) no
C17 C22 1.377(5) no
C18 C19 1.373(5) no
C19 C20 1.393(6) no
C20 C21 1.351(6) no
C20 C23 1.496(5) no
C21 C22 1.382(5) no
C2 H2 0.9300 no
C3 H3 0.9300 no
C4 H4 0.9300 no
C5 H5 0.9300 no
C7 H7 0.9300 no
C8 H8A 0.9700 no
C8 H8B 0.9700 no
C10 H10 0.9300 no
C11 H11 0.9300 no
C13 H13 0.9300 no
C14 H14 0.9300 no
C15 H15A 0.9600 no
C15 H15B 0.9600 no
C15 H15C 0.9600 no
C16 H16A 0.9700 no
C16 H16B 0.9700 no
C18 H18 0.9300 no
C19 H19 0.9300 no
C21 H21 0.9300 no
C22 H22 0.9300 no
C23 H23A 0.9600 no
C23 H23B 0.9600 no
C23 H23C 0.9600 no
O1 H1W 0.83(5) no
O1 H2W 0.82(5) no

loop_
_geom_hbond_atom_site_label_D
_geom_hbond_atom_site_label_H
_geom_hbond_atom_site_label_A
_geom_hbond_site_symmetry_A
_geom_hbond_distance_DH
_geom_hbond_distance_HA
_geom_hbond_distance_DA
_geom_hbond_angle_DHA
_geom_hbond_publ_flag
O1 H1W Br1 2_566 0.83(5) 2.47(5) 3.261(3) 162(5) yes
O1 H2W Br1 . 0.82(5) 2.51(5) 3.318(3) 171(4) yes
C7 H7 O1 . 0.93 2.30 3.210(4) 166 yes
C8 H8B Br1 . 0.97 2.79 3.730(3) 163 yes
C16 H16A Br1 2_566 0.97 2.91 3.875(4) 173 yes
C16 H16B Br1 1_545 0.97 2.79 3.741(4) 167 yes

loop_
_geom_torsion_atom_site_label_1
_geom_torsion_atom_site_label_2
_geom_torsion_atom_site_label_3
_geom_torsion_atom_site_label_4
_geom_torsion
_geom_torsion_publ_flag
C7 N1 C6 C1 0.2(3) no
C16 N1 C6 C1 174.8(3) no
C7 N1 C6 C5 178.4(3) no
C16 N1 C6 C5 -7.0(5) no
C6 N1 C7 N2 -0.2(3) no
C16 N1 C7 N2 -174.9(3) no
C6 N1 C16 C17 -85.5(4) no
C7 N1 C16 C17 88.2(3) no
C1 N2 C8 C9 86.2(3) no
C7 N2 C8 C9 -89.9(3) no
C7 N2 C1 C6 0.1(3) no
C8 N2 C1 C6 -176.6(3) no
C7 N2 C1 C2 -179.0(3) no
C8 N2 C1 C2 4.4(5) no
C1 N2 C7 N1 0.1(3) no
C8 N2 C7 N1 176.8(3) no
N2 C1 C2 C3 178.5(3) no
C2 C1 C6 C5 0.6(4) no
N2 C1 C6 C5 -178.5(2) no
C6 C1 C2 C3 -0.5(5) no
C2 C1 C6 N1 179.0(3) no
N2 C1 C6 N1 -0.2(3) no
C1 C2 C3 C4 0.2(5) no
C2 C3 C4 C5 -0.1(6) no
C3 C4 C5 C6 0.2(5) no
C4 C5 C6 N1 -178.4(3) no
C4 C5 C6 C1 -0.5(4) no
N2 C8 C9 C14 -117.1(4) no
N2 C8 C9 C10 64.0(4) no
C8 C9 C14 C13 -179.8(4) no
C8 C9 C10 C11 -179.3(3) no
C14 C9 C10 C11 1.7(5) no
C10 C9 C14 C13 -0.9(6) no
C9 C10 C11 C12 -1.5(6) no
C10 C11 C12 C15 -179.6(4) no
C10 C11 C12 C13 0.3(6) no
C11 C12 C13 C14 0.6(7) no
C15 C12 C13 C14 -179.6(5) no
C12 C13 C14 C9 -0.3(8) no
N1 C16 C17 C18 90.4(4) no
N1 C16 C17 C22 -87.5(4) no
C16 C17 C18 C19 -175.9(4) no
C22 C17 C18 C19 2.1(6) no
C16 C17 C22 C21 175.9(4) no
C18 C17 C22 C21 -2.1(5) no
C17 C18 C19 C20 0.1(7) no
C18 C19 C20 C21 -2.1(7) no
C18 C19 C20 C23 177.6(4) no
C19 C20 C21 C22 2.0(7) no
C23 C20 C21 C22 -177.6(4) no
C20 C21 C22 C17 0.0(7) no

_cod_database_fobs_code 2240716
